data_4516633
loop_
_publ_author_name
'Guo, Ling-Yu'
'Su, Hai-Feng'
'Kurmoo, Mohamedally'
'Wang, Xing-Po'
'Zhao, Quan-Qin'
'Lin, Shui-Chao'
'Tung, Chen-Ho'
'Sun, Di'
'Zheng, Lan-Sun'

_publ_section_title
;
 Multifunctional Triple-Decker Inverse 12-Metallacrown-4 Sandwiching
 Halides.
;
_journal_issue 23
_journal_name_full 'ACS applied materials &amp; interfaces'
_journal_page_first 19980
_journal_page_last 19987
_journal_paper_doi 10.1021/acsami.7b05191
_journal_volume 9
_journal_year 2017
_chemical_formula_sum 'C36 H24 Br2 Cu12 N36 Na2 O24'
_chemical_formula_weight 2313.19
_space_group_crystal_system triclinic
_space_group_IT_number 2
_space_group_name_Hall '-P 1'
_space_group_name_H-M_alt 'P -1'
_atom_sites_solution_hydrogens geom
_audit_creation_method SHELXL-2014/7
_cell_angle_alpha 89.986(5)
_cell_angle_beta 81.289(4)
_cell_angle_gamma 68.559(4)
_cell_formula_units_Z 1
_cell_length_a 10.327(5)
_cell_length_b 13.165(6)
_cell_length_c 13.182(6)
_cell_measurement_reflns_used 1100
_cell_measurement_temperature 298(2)
_cell_measurement_theta_max 21.461
_cell_measurement_theta_min 3.167
_cell_volume 1645.9(13)
_computing_structure_refinement 'SHELXL-2014/7 (Sheldrick, 2014)'
_diffrn_ambient_temperature 298(2)
_diffrn_measured_fraction_theta_full 0.996
_diffrn_measured_fraction_theta_max 0.996
_diffrn_measurement_device_type 'CCD area detector'
_diffrn_radiation_type MoK\a
_diffrn_radiation_wavelength 0.71073
_diffrn_reflns_av_R_equivalents 0.0547
_diffrn_reflns_av_unetI/netI 0.0819
_diffrn_reflns_Laue_measured_fraction_full 0.996
_diffrn_reflns_Laue_measured_fraction_max 0.996
_diffrn_reflns_limit_h_max 12
_diffrn_reflns_limit_h_min -12
_diffrn_reflns_limit_k_max 15
_diffrn_reflns_limit_k_min -15
_diffrn_reflns_limit_l_max 15
_diffrn_reflns_limit_l_min -15
_diffrn_reflns_number 14897
_diffrn_reflns_point_group_measured_fraction_full 0.996
_diffrn_reflns_point_group_measured_fraction_max 0.996
_diffrn_reflns_theta_full 25.000
_diffrn_reflns_theta_max 25.000
_diffrn_reflns_theta_min 2.529
_exptl_absorpt_coefficient_mu 5.122
_exptl_absorpt_correction_T_max 0.7456
_exptl_absorpt_correction_T_min 0.6167
_exptl_absorpt_correction_type multi-scan
_exptl_absorpt_process_details sadabs
_exptl_crystal_colour yellow
_exptl_crystal_density_diffrn 2.334
_exptl_crystal_description rod
_exptl_crystal_F_000 1124
_exptl_crystal_size_max 0.150
_exptl_crystal_size_mid 0.100
_exptl_crystal_size_min 0.080
_exptl_transmission_factor_max 0.8271
_exptl_transmission_factor_min 0.8271
_refine_diff_density_max 0.808
_refine_diff_density_min -0.547
_refine_diff_density_rms 0.122
_refine_ls_extinction_method none
_refine_ls_goodness_of_fit_ref 0.979
_refine_ls_hydrogen_treatment constr
_refine_ls_matrix_type full
_refine_ls_number_parameters 505
_refine_ls_number_reflns 5795
_refine_ls_number_restraints 0
_refine_ls_restrained_S_all 0.979
_refine_ls_R_factor_all 0.1025
_refine_ls_R_factor_gt 0.0488
_refine_ls_shift/su_max 0.000
_refine_ls_shift/su_mean 0.000
_refine_ls_structure_factor_coef Fsqd
_refine_ls_weighting_details 'w=1/[\s^2^(Fo^2^)+(0.0550P)^2^] where P=(Fo^2^+2Fc^2^)/3'
_refine_ls_weighting_scheme calc
_refine_ls_wR_factor_gt 0.0989
_refine_ls_wR_factor_ref 0.1180
_reflns_Friedel_coverage 0.000
_reflns_number_gt 3504
_reflns_number_total 5795
_reflns_threshold_expression 'I > 2\s(I)'
_cod_data_source_file am7b05191_si_002.cif
_cod_data_source_block p2
_cod_original_cell_volume 1646.0(13)
_cod_database_code 4516633
_shelx_shelxl_version_number 2014/7
_shelx_space_group_comment
;
The symmetry employed for this shelxl refinement is uniquely defined
by the following loop, which should always be used as a source of
symmetry information in preference to the above space-group names.
They are only intended as comments.
;
_shelx_estimated_absorpt_t_min 0.514
_shelx_estimated_absorpt_t_max 0.685

loop_
_space_group_symop_operation_xyz
'x, y, z'
'-x, -y, -z'

loop_
_atom_site_label
_atom_site_type_symbol
_atom_site_fract_x
_atom_site_fract_y
_atom_site_fract_z
_atom_site_U_iso_or_equiv
_atom_site_adp_type
_atom_site_occupancy
_atom_site_site_symmetry_order
_atom_site_calc_flag
_atom_site_refinement_flags_posn
_atom_site_refinement_flags_adp
Br1 Br 0.29290(9) 0.05139(6) 0.52640(5) 0.0415(2) Uani 1 1 d . .
Cu1 Cu 0.17197(11) 0.15332(8) 0.72000(7) 0.0435(3) Uani 1 1 d . .
Cu2 Cu 0.17549(10) 0.26449(8) 0.47713(6) 0.0428(3) Uani 1 1 d . .
Cu3 Cu 0.15079(10) 0.02923(7) 0.36738(7) 0.0404(3) Uani 1 1 d . .
Cu4 Cu 0.14666(10) -0.08251(8) 0.61120(6) 0.0406(3) Uani 1 1 d . .
Na1 Na 0.2928(5) 0.5554(4) 0.0268(3) 0.0957(14) Uani 1 1 d . .
O3 O 0.1552(7) -0.2166(5) 1.0214(4) 0.0693(18) Uani 1 1 d . .
O4 O 0.1820(6) -0.0770(4) 1.0862(4) 0.0538(15) Uani 1 1 d . .
O7 O 0.1635(7) 0.5671(5) 0.8519(4) 0.0662(18) Uani 1 1 d . .
O8 O 0.1812(6) 0.6303(5) 0.7015(4) 0.0576(16) Uani 1 1 d . .
O9 O 0.1666(8) 0.4001(6) 0.0681(5) 0.080(2) Uani 1 1 d . .
O10 O 0.1627(8) 0.2536(5) 0.0000(4) 0.078(2) Uani 1 1 d . .
O11 O 0.1749(7) -0.3877(5) 0.2327(4) 0.0666(18) Uani 1 1 d . .
O12 O 0.1741(6) -0.4570(4) 0.3815(4) 0.0602(17) Uani 1 1 d . .
N7 N 0.1686(7) -0.1279(6) 1.0132(5) 0.0454(17) Uani 1 1 d . .
N8 N 0.1503(6) -0.0590(4) 0.7521(4) 0.0291(14) Uani 1 1 d . .
N9 N 0.1607(6) 0.0335(4) 0.7940(4) 0.0306(14) Uani 1 1 d . .
N10 N 0.1633(6) 0.2973(5) 0.6979(4) 0.0378(15) Uani 1 1 d . .
N11 N 0.1705(6) 0.3385(5) 0.6010(4) 0.0349(15) Uani 1 1 d . .
N12 N 0.1714(7) 0.5573(6) 0.7582(5) 0.0428(16) Uani 1 1 d . .
N13 N 0.1588(6) 0.2467(5) 0.3381(4) 0.0330(14) Uani 1 1 d . .
N14 N 0.1558(6) 0.1517(5) 0.2945(4) 0.0351(15) Uani 1 1 d . .
N15 N 0.1637(8) 0.3101(6) 0.0733(5) 0.0544(19) Uani 1 1 d . .
N16 N 0.1383(6) -0.1084(5) 0.3931(4) 0.0333(14) Uani 1 1 d . .
N17 N 0.1393(6) -0.1522(4) 0.4884(4) 0.0301(14) Uani 1 1 d . .
N18 N 0.1668(6) -0.3795(6) 0.3259(5) 0.0442(17) Uani 1 1 d . .
C7 C 0.1502(7) -0.1276(6) 0.8249(5) 0.0336(17) Uani 1 1 d . .
H7 H 0.1429 -0.1954 0.8171 0.040 Uiso 1 1 calc R U
C8 C 0.1630(8) -0.0808(6) 0.9154(5) 0.0347(18) Uani 1 1 d . .
C9 C 0.1701(8) 0.0194(6) 0.8930(5) 0.0393(19) Uani 1 1 d . .
H9 H 0.1799 0.0687 0.9390 0.047 Uiso 1 1 calc R U
C10 C 0.1615(8) 0.3723(6) 0.7661(5) 0.0392(19) Uani 1 1 d . .
H10 H 0.1570 0.3654 0.8366 0.047 Uiso 1 1 calc R U
C11 C 0.1674(8) 0.4616(6) 0.7149(5) 0.0358(18) Uani 1 1 d . .
C12 C 0.1720(7) 0.4379(6) 0.6129(6) 0.0366(18) Uani 1 1 d . .
H12 H 0.1755 0.4844 0.5603 0.044 Uiso 1 1 calc R U
C13 C 0.1626(7) 0.3128(6) 0.2638(5) 0.0355(18) Uani 1 1 d . .
H13 H 0.1654 0.3820 0.2722 0.043 Uiso 1 1 calc R U
C14 C 0.1617(8) 0.2642(6) 0.1719(5) 0.0352(18) Uani 1 1 d . .
C15 C 0.1578(8) 0.1626(6) 0.1946(5) 0.0390(19) Uani 1 1 d . .
H15 H 0.1567 0.1105 0.1474 0.047 Uiso 1 1 calc R U
C16 C 0.1447(7) -0.1826(6) 0.3245(5) 0.0347(18) Uani 1 1 d . .
H16 H 0.1447 -0.1733 0.2545 0.042 Uiso 1 1 calc R U
C17 C 0.1515(8) -0.2777(6) 0.3735(5) 0.0330(17) Uani 1 1 d . .
C18 C 0.1474(7) -0.2548(6) 0.4751(5) 0.0361(18) Uani 1 1 d . .
H18 H 0.1499 -0.3032 0.5269 0.043 Uiso 1 1 calc R U
Cu5 Cu 0.49524(11) -0.05867(8) 0.67707(7) 0.0498(3) Uani 1 1 d . .
Cu6 Cu 0.48673(11) -0.17462(8) 0.44099(7) 0.0484(3) Uani 1 1 d . .
O1 O 0.5018(6) -0.5395(5) 0.6746(5) 0.0696(18) Uani 1 1 d . .
O2 O 0.4981(7) -0.4644(5) 0.8237(4) 0.0656(18) Uani 1 1 d . .
O5 O 0.4955(7) 0.1743(5) 1.0382(4) 0.0693(18) Uani 1 1 d . .
O6 O 0.5028(8) 0.3203(6) 0.9650(5) 0.082(2) Uani 1 1 d . .
N1 N 0.4982(7) -0.4610(6) 0.7295(6) 0.0526(18) Uani 1 1 d . .
N2 N 0.4996(7) 0.2282(6) 0.9632(5) 0.0504(18) Uani 1 1 d . .
N3 N 0.5082(6) 0.1550(5) 0.7010(4) 0.0318(14) Uani 1 1 d . .
N4 N 0.5016(6) 0.0629(5) 0.7472(4) 0.0342(15) Uani 1 1 d . .
N5 N 0.4943(6) -0.1995(4) 0.6571(4) 0.0323(14) Uani 1 1 d . .
N6 N 0.4917(6) -0.2453(5) 0.5645(4) 0.0354(15) Uani 1 1 d . .
C1 C 0.4938(8) -0.3453(6) 0.5786(5) 0.0385(19) Uani 1 1 d . .
H1 H 0.4939 -0.3940 0.5276 0.046 Uiso 1 1 calc R U
C2 C 0.4959(7) -0.3659(6) 0.6815(5) 0.0334(17) Uani 1 1 d . .
C3 C 0.4966(7) -0.2701(6) 0.7279(5) 0.0352(18) Uani 1 1 d . .
H3 H 0.4985 -0.2585 0.7972 0.042 Uiso 1 1 calc R U
C4 C 0.4967(8) 0.0773(6) 0.8458(6) 0.042(2) Uani 1 1 d . .
H4 H 0.4914 0.0270 0.8943 0.051 Uiso 1 1 calc R U
C5 C 0.5006(7) 0.1797(6) 0.8673(5) 0.0337(18) Uani 1 1 d . .
C6 C 0.5083(8) 0.2251(6) 0.7734(6) 0.0400(19) Uani 1 1 d . .
H6 H 0.5128 0.2936 0.7625 0.048 Uiso 1 1 calc R U

loop_
_atom_site_aniso_label
_atom_site_aniso_U_11
_atom_site_aniso_U_22
_atom_site_aniso_U_33
_atom_site_aniso_U_23
_atom_site_aniso_U_13
_atom_site_aniso_U_12
Br1 0.0565(5) 0.0347(5) 0.0348(4) 0.0028(3) -0.0101(4) -0.0176(4)
Cu1 0.0615(7) 0.0356(6) 0.0432(6) 0.0114(4) -0.0144(5) -0.0271(5)
Cu2 0.0600(7) 0.0470(6) 0.0275(5) -0.0030(4) -0.0079(5) -0.0266(5)
Cu3 0.0544(7) 0.0311(5) 0.0385(5) 0.0061(4) -0.0048(5) -0.0200(5)
Cu4 0.0550(7) 0.0417(6) 0.0267(5) -0.0033(4) -0.0117(4) -0.0179(5)
Na1 0.130(4) 0.089(3) 0.075(3) 0.004(2) -0.020(3) -0.047(3)
O3 0.116(6) 0.049(4) 0.047(4) 0.017(3) -0.017(3) -0.033(4)
O4 0.073(4) 0.056(4) 0.031(3) 0.006(3) -0.017(3) -0.019(3)
O7 0.104(5) 0.057(4) 0.047(4) -0.010(3) -0.028(4) -0.035(4)
O8 0.080(4) 0.042(4) 0.057(4) 0.004(3) -0.014(3) -0.028(3)
O9 0.140(6) 0.066(5) 0.063(4) 0.033(4) -0.026(4) -0.068(5)
O10 0.139(6) 0.081(5) 0.030(3) 0.007(3) -0.014(4) -0.058(5)
O11 0.096(5) 0.067(4) 0.037(3) -0.021(3) -0.003(3) -0.034(4)
O12 0.097(5) 0.032(3) 0.061(4) 0.007(3) -0.016(3) -0.033(3)
N7 0.063(5) 0.038(4) 0.033(4) 0.005(3) -0.011(3) -0.014(4)
N8 0.043(4) 0.025(3) 0.025(3) 0.001(3) -0.009(3) -0.018(3)
N9 0.036(4) 0.026(3) 0.032(3) 0.002(3) -0.006(3) -0.014(3)
N10 0.052(4) 0.039(4) 0.029(3) 0.009(3) -0.014(3) -0.022(3)
N11 0.050(4) 0.034(4) 0.029(3) 0.007(3) -0.010(3) -0.023(3)
N12 0.045(4) 0.049(5) 0.039(4) 0.001(3) -0.016(3) -0.019(4)
N13 0.042(4) 0.031(4) 0.030(3) -0.002(3) -0.004(3) -0.018(3)
N14 0.049(4) 0.031(4) 0.030(3) 0.001(3) -0.008(3) -0.020(3)
N15 0.072(5) 0.057(5) 0.043(4) 0.005(4) -0.009(4) -0.033(4)
N16 0.046(4) 0.032(4) 0.028(3) 0.001(3) -0.010(3) -0.020(3)
N17 0.048(4) 0.026(3) 0.020(3) 0.001(3) -0.005(3) -0.019(3)
N18 0.039(4) 0.046(5) 0.049(4) -0.015(4) -0.006(3) -0.017(3)
C7 0.040(5) 0.035(4) 0.030(4) 0.001(3) -0.004(3) -0.020(4)
C8 0.049(5) 0.032(5) 0.026(4) 0.008(3) -0.012(4) -0.017(4)
C9 0.057(5) 0.040(5) 0.030(4) 0.002(4) -0.015(4) -0.025(4)
C10 0.055(5) 0.041(5) 0.027(4) 0.003(4) -0.013(4) -0.023(4)
C11 0.049(5) 0.031(4) 0.035(4) 0.004(3) -0.010(4) -0.023(4)
C12 0.046(5) 0.026(4) 0.039(4) 0.006(3) -0.004(4) -0.015(4)
C13 0.051(5) 0.026(4) 0.040(4) 0.013(3) -0.009(4) -0.025(4)
C14 0.049(5) 0.039(5) 0.027(4) 0.012(3) -0.011(4) -0.025(4)
C15 0.058(5) 0.044(5) 0.023(4) -0.007(3) -0.009(4) -0.027(4)
C16 0.034(5) 0.040(5) 0.029(4) -0.006(3) -0.005(3) -0.012(4)
C17 0.048(5) 0.024(4) 0.029(4) 0.002(3) -0.008(4) -0.016(4)
C18 0.050(5) 0.031(4) 0.033(4) 0.006(3) -0.008(4) -0.021(4)
Cu5 0.0744(8) 0.0346(6) 0.0474(6) -0.0047(5) -0.0115(5) -0.0278(5)
Cu6 0.0723(8) 0.0508(7) 0.0268(5) 0.0120(4) -0.0110(5) -0.0271(6)
O1 0.083(5) 0.029(4) 0.101(5) 0.022(3) -0.019(4) -0.024(3)
O2 0.098(5) 0.060(4) 0.047(4) 0.035(3) -0.017(3) -0.036(4)
O5 0.094(5) 0.086(5) 0.032(3) 0.004(3) -0.011(3) -0.038(4)
O6 0.121(6) 0.063(5) 0.076(5) -0.021(4) -0.012(4) -0.050(4)
N1 0.057(5) 0.037(4) 0.061(5) 0.014(4) -0.007(4) -0.015(4)
N2 0.067(5) 0.055(5) 0.034(4) -0.007(4) -0.006(4) -0.030(4)
N3 0.046(4) 0.029(3) 0.025(3) 0.003(3) -0.007(3) -0.020(3)
N4 0.057(4) 0.034(4) 0.021(3) 0.002(3) -0.014(3) -0.025(3)
N5 0.045(4) 0.026(3) 0.030(3) 0.000(3) -0.011(3) -0.017(3)
N6 0.051(4) 0.025(4) 0.031(3) 0.003(3) -0.006(3) -0.016(3)
C1 0.060(5) 0.027(4) 0.033(4) 0.002(3) -0.015(4) -0.018(4)
C2 0.034(5) 0.027(4) 0.037(4) 0.007(3) -0.003(3) -0.010(4)
C3 0.041(5) 0.044(5) 0.018(4) 0.001(3) -0.011(3) -0.011(4)
C4 0.059(6) 0.041(5) 0.035(4) 0.012(4) -0.015(4) -0.025(4)
C5 0.046(5) 0.039(5) 0.020(4) -0.003(3) -0.005(3) -0.020(4)
C6 0.042(5) 0.031(4) 0.046(5) 0.003(4) -0.010(4) -0.012(4)

loop_
_atom_type_symbol
_atom_type_description
_atom_type_scat_dispersion_real
_atom_type_scat_dispersion_imag
_atom_type_scat_source
C C 0.0033 0.0016 'International Tables Vol C Tables 4.2.6.8 and 6.1.1.4'
H H 0.0000 0.0000 'International Tables Vol C Tables 4.2.6.8 and 6.1.1.4'
Br Br -0.2901 2.4595 'International Tables Vol C Tables 4.2.6.8 and 6.1.1.4'
Cu Cu 0.3201 1.2651 'International Tables Vol C Tables 4.2.6.8 and 6.1.1.4'
N N 0.0061 0.0033 'International Tables Vol C Tables 4.2.6.8 and 6.1.1.4'
Na Na 0.0362 0.0249 'International Tables Vol C Tables 4.2.6.8 and 6.1.1.4'
O O 0.0106 0.0060 'International Tables Vol C Tables 4.2.6.8 and 6.1.1.4'

loop_
_geom_angle_atom_site_label_1
_geom_angle_atom_site_label_2
_geom_angle_atom_site_label_3
_geom_angle
_geom_angle_site_symmetry_1
_geom_angle_site_symmetry_3
Cu2 Br1 Cu1 79.37(4) . .
Cu2 Br1 Cu3 78.95(4) . .
Cu1 Br1 Cu3 126.86(5) . .
Cu2 Br1 Cu4 126.78(5) . .
Cu1 Br1 Cu4 77.97(4) . .
Cu3 Br1 Cu4 77.50(4) . .
Cu2 Br1 Cu6 143.71(4) . .
Cu1 Br1 Cu6 136.28(4) . .
Cu3 Br1 Cu6 81.24(4) . .
Cu4 Br1 Cu6 77.11(5) . .
Cu2 Br1 Cu5 132.30(4) . .
Cu1 Br1 Cu5 72.00(4) . .
Cu3 Br1 Cu5 148.49(4) . .
Cu4 Br1 Cu5 83.62(4) . .
Cu6 Br1 Cu5 70.01(4) . .
N9 Cu1 N10 158.0(2) . .
N9 Cu1 Br1 100.48(17) . .
N10 Cu1 Br1 101.27(18) . .
N11 Cu2 N13 157.7(2) . .
N11 Cu2 Br1 100.68(18) . .
N13 Cu2 Br1 101.40(18) . .
N14 Cu3 N16 159.4(2) . .
N14 Cu3 Br1 98.60(17) . .
N16 Cu3 Br1 100.43(16) . .
N14 Cu3 Cu4 96.89(18) . 2_556
N16 Cu3 Cu4 78.69(18) . 2_556
Br1 Cu3 Cu4 124.77(4) . 2_556
N17 Cu4 N8 159.7(2) . .
N17 Cu4 Br1 98.98(17) . .
N8 Cu4 Br1 99.21(17) . .
N17 Cu4 Cu3 80.45(18) . 2_556
N8 Cu4 Cu3 96.09(17) . 2_556
Br1 Cu4 Cu3 125.59(5) . 2_556
O11 Na1 O7 130.4(2) 1_565 1_554
O11 Na1 O9 79.3(2) 1_565 .
O7 Na1 O9 79.5(2) 1_554 .
O11 Na1 O3 79.0(2) 1_565 1_564
O7 Na1 O3 79.2(2) 1_554 1_564
O9 Na1 O3 127.2(3) . 1_564
O11 Na1 Na1 114.3(2) 1_565 2_665
O7 Na1 Na1 115.2(2) 1_554 2_665
O9 Na1 Na1 116.8(2) . 2_665
O3 Na1 Na1 115.9(2) 1_564 2_665
N7 O3 Na1 146.4(5) . 1_546
N12 O7 Na1 150.5(5) . 1_556
N15 O9 Na1 155.7(6) . .
N18 O11 Na1 159.7(5) . 1_545
O4 N7 O3 122.5(6) . .
O4 N7 C8 119.1(7) . .
O3 N7 C8 118.4(6) . .
C7 N8 N9 108.9(5) . .
C7 N8 Cu4 126.9(5) . .
N9 N8 Cu4 124.2(4) . .
C9 N9 N8 108.1(5) . .
C9 N9 Cu1 126.6(5) . .
N8 N9 Cu1 125.2(4) . .
C10 N10 N11 108.2(6) . .
C10 N10 Cu1 128.3(5) . .
N11 N10 Cu1 123.3(4) . .
C12 N11 N10 107.3(5) . .
C12 N11 Cu2 127.4(5) . .
N10 N11 Cu2 125.3(4) . .
O7 N12 O8 121.8(7) . .
O7 N12 C11 118.8(7) . .
O8 N12 C11 119.3(6) . .
C13 N13 N14 107.6(5) . .
C13 N13 Cu2 128.3(5) . .
N14 N13 Cu2 123.7(4) . .
C15 N14 N13 108.0(5) . .
C15 N14 Cu3 126.9(5) . .
N13 N14 Cu3 125.1(4) . .
O9 N15 O10 124.6(7) . .
O9 N15 C14 118.3(7) . .
O10 N15 C14 117.0(7) . .
C16 N16 N17 108.6(6) . .
C16 N16 Cu3 126.8(5) . .
N17 N16 Cu3 124.1(4) . .
C18 N17 N16 107.5(5) . .
C18 N17 Cu4 126.8(5) . .
N16 N17 Cu4 125.4(4) . .
O11 N18 O12 122.9(6) . .
O11 N18 C17 119.1(7) . .
O12 N18 C17 118.1(6) . .
N8 C7 C8 108.0(6) . .
C9 C8 C7 107.0(6) . .
C9 C8 N7 126.4(6) . .
C7 C8 N7 126.6(7) . .
N9 C9 C8 108.0(6) . .
N10 C10 C11 108.4(6) . .
C12 C11 C10 106.7(6) . .
C12 C11 N12 126.7(7) . .
C10 C11 N12 126.6(7) . .
N11 C12 C11 109.3(6) . .
N13 C13 C14 109.8(6) . .
C13 C14 C15 105.7(6) . .
C13 C14 N15 126.8(7) . .
C15 C14 N15 127.5(6) . .
N14 C15 C14 108.8(6) . .
N16 C16 C17 108.8(6) . .
C18 C17 C16 106.0(6) . .
C18 C17 N18 127.3(7) . .
C16 C17 N18 126.7(6) . .
N17 C18 C17 109.2(6) . .
N4 Cu5 N5 158.2(2) . .
N4 Cu5 Br1 101.55(18) . .
N5 Cu5 Br1 96.41(17) . .
N6 Cu6 N3 159.1(2) . 2_656
N6 Cu6 Br1 97.99(18) . .
N3 Cu6 Br1 100.15(18) 2_656 .
O2 N1 O1 123.0(7) . .
O2 N1 C2 119.2(7) . .
O1 N1 C2 117.8(7) . .
O5 N2 O6 125.1(7) . .
O5 N2 C5 116.8(7) . .
O6 N2 C5 118.1(7) . .
C6 N3 N4 108.3(5) . .
C6 N3 Cu6 127.4(5) . 2_656
N4 N3 Cu6 124.3(4) . 2_656
C4 N4 N3 108.3(6) . .
C4 N4 Cu5 127.3(5) . .
N3 N4 Cu5 124.3(4) . .
C3 N5 N6 109.0(5) . .
C3 N5 Cu5 126.3(5) . .
N6 N5 Cu5 124.7(4) . .
C1 N6 N5 108.3(5) . .
C1 N6 Cu6 127.4(5) . .
N5 N6 Cu6 124.3(4) . .
N6 C1 C2 109.2(6) . .
C1 C2 N1 128.0(7) . .
C1 C2 C3 104.9(6) . .
N1 C2 C3 127.0(7) . .
N5 C3 C2 108.6(6) . .
N4 C4 C5 109.4(6) . .
C6 C5 C4 105.2(6) . .
C6 C5 N2 126.1(7) . .
C4 C5 N2 128.7(7) . .
N3 C6 C5 108.8(6) . .

loop_
_geom_bond_atom_site_label_1
_geom_bond_atom_site_label_2
_geom_bond_distance
_geom_bond_site_symmetry_2
Br1 Cu2 2.7410(17) .
Br1 Cu1 2.7722(16) .
Br1 Cu3 2.8068(15) .
Br1 Cu4 2.8410(15) .
Br1 Cu6 3.0153(17) .
Br1 Cu5 3.0745(16) .
Cu1 N9 1.885(5) .
Cu1 N10 1.889(6) .
Cu2 N11 1.886(5) .
Cu2 N13 1.889(5) .
Cu3 N14 1.889(6) .
Cu3 N16 1.889(6) .
Cu3 Cu4 2.858(2) 2_556
Cu4 N17 1.887(5) .
Cu4 N8 1.891(5) .
Cu4 Cu3 2.858(2) 2_556
Na1 O11 2.783(7) 1_565
Na1 O7 2.811(7) 1_554
Na1 O9 2.812(7) .
Na1 O3 2.819(8) 1_564
Na1 Na1 3.932(10) 2_665
O3 N7 1.228(8) .
O3 Na1 2.819(8) 1_546
O4 N7 1.226(7) .
O7 N12 1.228(7) .
O7 Na1 2.811(7) 1_556
O8 N12 1.241(7) .
O9 N15 1.198(8) .
O10 N15 1.223(8) .
O11 N18 1.221(8) .
O11 Na1 2.783(7) 1_545
O12 N18 1.243(8) .
N7 C8 1.431(9) .
N8 C7 1.318(8) .
N8 N9 1.383(7) .
N9 C9 1.331(8) .
N10 C10 1.329(9) .
N10 N11 1.390(7) .
N11 C12 1.324(8) .
N12 C11 1.401(9) .
N13 C13 1.316(8) .
N13 N14 1.390(7) .
N14 C15 1.323(8) .
N15 C14 1.433(9) .
N16 C16 1.308(8) .
N16 N17 1.383(7) .
N17 C18 1.332(8) .
N18 C17 1.425(9) .
C7 C8 1.388(9) .
C8 C9 1.378(9) .
C10 C11 1.372(9) .
C11 C12 1.370(9) .
C13 C14 1.373(9) .
C14 C15 1.384(9) .
C16 C17 1.393(9) .
C17 C18 1.364(9) .
Cu5 N4 1.874(5) .
Cu5 N5 1.877(5) .
Cu6 N6 1.873(6) .
Cu6 N3 1.885(5) 2_656
O1 N1 1.248(8) .
O2 N1 1.243(8) .
O5 N2 1.222(8) .
O6 N2 1.224(8) .
N1 C2 1.396(9) .
N2 C5 1.413(8) .
N3 C6 1.328(8) .
N3 N4 1.376(7) .
N3 Cu6 1.885(5) 2_656
N4 C4 1.305(8) .
N5 C3 1.313(8) .
N5 N6 1.369(7) .
N6 C1 1.322(8) .
C1 C2 1.385(9) .
C2 C3 1.405(9) .
C4 C5 1.394(9) .
C5 C6 1.380(9) .
